data_4082571
loop_
_publ_author_name
'Shimogawa, Ryuichi'
'Takao, Toshiro'
'Suzuki, Hiroharu'

_publ_section_title
;
 Synthesis, Characterization, and Reactions of Ruthenium(II), -(III), and
 -(IV) Complexes with Sterically Demanding
 1,2,4-Tri-tert-butylcyclopentadienyl Ligands
;
_journal_issue 1
_journal_name_full Organometallics
_journal_page_first 289
_journal_paper_doi 10.1021/om401035y
_journal_volume 33
_journal_year 2014
_chemical_formula_sum 'C34 H58 Cl4 O Ru2'
_chemical_formula_weight 826.74
_chemical_name_systematic
; 
 ? 
;
_space_group_IT_number 14
_symmetry_cell_setting monoclinic
_symmetry_space_group_name_Hall '-P 2yn'
_symmetry_space_group_name_H-M 'P 1 21/n 1'
_atom_sites_solution_hydrogens geom
_atom_sites_solution_primary direct
_atom_sites_solution_secondary difmap
_audit_creation_method SHELXL-97
_cell_angle_alpha 90.00
_cell_angle_beta 98.435(2)
_cell_angle_gamma 90.00
_cell_formula_units_Z 2
_cell_length_a 10.4522(5)
_cell_length_b 11.1637(7)
_cell_length_c 15.6750(7)
_cell_measurement_reflns_used 18000
_cell_measurement_temperature 123(2)
_cell_measurement_theta_max 27.48
_cell_measurement_theta_min 3.11
_cell_volume 1809.26(16)
_computing_cell_refinement PROCESS-AUTO
_computing_data_collection 'PROCESS-AUTO (Rigaku, 1998)'
_computing_data_reduction 'SHELXS-97 (Sheldrick, 1990)'
_computing_molecular_graphics 'ORTEX (P.McArdle, 1995)'
_computing_publication_material SHELXL-97
_computing_structure_refinement 'SHELXL-97 (Sheldrick, 1997)'
_computing_structure_solution SHELXS-97
_diffrn_ambient_temperature 123(2)
_diffrn_detector_area_resol_mean 10
_diffrn_measured_fraction_theta_full 0.996
_diffrn_measured_fraction_theta_max 0.996
_diffrn_measurement_device_type 'Rigaku R-AXIS RAPID Imaging Plate'
_diffrn_measurement_method \w
_diffrn_radiation_monochromator graphite
_diffrn_radiation_source 'Rigaku Rotating Anode Ultrax18'
_diffrn_radiation_type MoK\a
_diffrn_radiation_wavelength 0.71069
_diffrn_reflns_av_R_equivalents 0.0284
_diffrn_reflns_av_sigmaI/netI 0.0231
_diffrn_reflns_limit_h_max 12
_diffrn_reflns_limit_h_min -13
_diffrn_reflns_limit_k_max 14
_diffrn_reflns_limit_k_min -14
_diffrn_reflns_limit_l_max 18
_diffrn_reflns_limit_l_min -20
_diffrn_reflns_number 17520
_diffrn_reflns_theta_full 27.48
_diffrn_reflns_theta_max 27.48
_diffrn_reflns_theta_min 3.11
_exptl_absorpt_coefficient_mu 1.155
_exptl_absorpt_correction_T_max 1.0000
_exptl_absorpt_correction_T_min 0.7473
_exptl_absorpt_correction_type empirical
_exptl_crystal_colour orange
_exptl_crystal_density_diffrn 1.518
_exptl_crystal_density_meas ?
_exptl_crystal_density_method 'not measured'
_exptl_crystal_description block
_exptl_crystal_F_000 852
_exptl_crystal_size_max 0.791
_exptl_crystal_size_mid 0.397
_exptl_crystal_size_min 0.309
_refine_diff_density_max 2.807
_refine_diff_density_min -1.103
_refine_diff_density_rms 0.085
_refine_ls_extinction_method none
_refine_ls_goodness_of_fit_ref 1.060
_refine_ls_hydrogen_treatment mixed
_refine_ls_matrix_type full
_refine_ls_number_parameters 231
_refine_ls_number_reflns 4127
_refine_ls_number_restraints 0
_refine_ls_restrained_S_all 1.060
_refine_ls_R_factor_all 0.0296
_refine_ls_R_factor_gt 0.0284
_refine_ls_shift/su_max 0.001
_refine_ls_shift/su_mean 0.000
_refine_ls_structure_factor_coef Fsqd
_refine_ls_weighting_details 'calc w=1/[\s^2^(Fo^2^)+(0.0236P)^2^+3.7413P] where P=(Fo^2^+2Fc^2^)/3'
_refine_ls_weighting_scheme calc
_refine_ls_wR_factor_gt 0.0675
_refine_ls_wR_factor_ref 0.0683
_reflns_number_gt 3950
_reflns_number_total 4127
_reflns_threshold_expression >2sigma(I)
_cod_data_source_file om401035y_si_001.cif
_cod_data_source_block tBu3CpRu2Cl4O
_cod_depositor_comments
;
The following automatic conversions were performed:

'_symmetry_cell_setting' value 'Monoclinic' changed to 'monoclinic'
according to
/usr/data/users/saulius/automatic-downloads/current/ACS/lib/dictionaries/cif_core.dic
dictionary named 'cif_core.dic' version 2.4.2 from
2011-04-26.

'_exptl_absorpt_correction_type' value 'Empirical'
changed to 'empirical' according to
/usr/data/users/saulius/automatic-downloads/current/ACS/lib/dictionaries/cif_core.dic
dictionary named 'cif_core.dic' version 2.4.2 from 2011-04-26.

Automatic conversion script
Id: cif_fix_values 2281 2013-09-26 08:29:07Z andrius 

The following automatic conversions were performed:

'_exptl_crystal_density_meas' value 'not measured' was changed to '?'
- the value is perceived as not measured.

Automatic conversion script
Id: cif_fix_values 3008 2015-01-20 13:52:24Z robertas 
;
_cod_original_sg_symbol_H-M P21/n
_cod_database_code 4082571

loop_
_symmetry_equiv_pos_as_xyz
'x, y, z'
'x+1/2, -y+1/2, z+1/2'
'-x, -y, -z'
'-x-1/2, y-1/2, -z-1/2'

loop_
_atom_site_label
_atom_site_type_symbol
_atom_site_fract_x
_atom_site_fract_y
_atom_site_fract_z
_atom_site_U_iso_or_equiv
_atom_site_adp_type
_atom_site_occupancy
_atom_site_symmetry_multiplicity
_atom_site_calc_flag
_atom_site_refinement_flags
Ru1 Ru 0.039075(16) 0.555447(15) 0.109861(10) 0.01325(6) Uani 1 1 d .
Cl1 Cl -0.11560(6) 0.43249(5) 0.16220(4) 0.02595(13) Uani 1 1 d .
Cl2 Cl 0.18935(5) 0.41241(5) 0.17252(4) 0.02233(12) Uani 1 1 d .
O1 O 0.0000 0.5000 0.0000 0.0171(4) Uani 1 2 d S
C1 C 0.1878(2) 0.7006(2) 0.12843(14) 0.0166(4) Uani 1 1 d .
C2 C 0.1339(2) 0.68652(19) 0.20629(14) 0.0151(4) Uani 1 1 d .
C3 C 0.0000(2) 0.71563(19) 0.19424(14) 0.0150(4) Uani 1 1 d .
C4 C -0.0342(2) 0.74909(19) 0.10338(14) 0.0155(4) Uani 1 1 d .
C5 C 0.0826(2) 0.7371(2) 0.06626(15) 0.0177(4) Uani 1 1 d .
C6 C 0.3297(2) 0.6983(2) 0.11678(15) 0.0201(5) Uani 1 1 d .
C7 C 0.4150(2) 0.6575(2) 0.19962(16) 0.0243(5) Uani 1 1 d .
H7A H 0.4066 0.7144 0.2461 0.031(8) Uiso 1 1 calc R
H7B H 0.5054 0.6543 0.1899 0.035(9) Uiso 1 1 calc R
H7C H 0.3875 0.5778 0.2159 0.026(8) Uiso 1 1 calc R
C8 C 0.3650(3) 0.8278(2) 0.09685(19) 0.0305(6) Uani 1 1 d .
H8A H 0.3136 0.8534 0.0426 0.045(10) Uiso 1 1 calc R
H8B H 0.4572 0.8322 0.0916 0.034(8) Uiso 1 1 calc R
H8C H 0.3468 0.8804 0.1436 0.039(9) Uiso 1 1 calc R
C9 C 0.3515(2) 0.6165(3) 0.04201(17) 0.0288(6) Uani 1 1 d .
H9A H 0.3351 0.5331 0.0569 0.034(9) Uiso 1 1 calc R
H9B H 0.4410 0.6245 0.0311 0.035(9) Uiso 1 1 calc R
H9C H 0.2924 0.6393 -0.0098 0.036(9) Uiso 1 1 calc R
C10 C -0.0723(2) 0.7192(2) 0.27269(14) 0.0187(4) Uani 1 1 d .
C11 C -0.0480(2) 0.8457(2) 0.31125(17) 0.0277(5) Uani 1 1 d .
H11A H 0.0452 0.8585 0.3272 0.030(8) Uiso 1 1 calc R
H11B H -0.0908 0.8534 0.3626 0.042(9) Uiso 1 1 calc R
H11C H -0.0830 0.9057 0.2684 0.043(10) Uiso 1 1 calc R
C12 C -0.0134(2) 0.6283(3) 0.34113(16) 0.0272(5) Uani 1 1 d .
H12A H -0.0181 0.5478 0.3160 0.033(9) Uiso 1 1 calc R
H12B H -0.0618 0.6301 0.3901 0.029(8) Uiso 1 1 calc R
H12C H 0.0772 0.6491 0.3609 0.023(7) Uiso 1 1 calc R
C13 C -0.2179(2) 0.6931(2) 0.25547(16) 0.0225(5) Uani 1 1 d .
H13A H -0.2612 0.7542 0.2166 0.035(9) Uiso 1 1 calc R
H13B H -0.2531 0.6945 0.3101 0.029(8) Uiso 1 1 calc R
H13C H -0.2323 0.6140 0.2288 0.027(8) Uiso 1 1 calc R
C14 C -0.1566(2) 0.8040(2) 0.05179(15) 0.0199(4) Uani 1 1 d .
C15 C -0.1972(3) 0.9166(2) 0.09816(19) 0.0292(6) Uani 1 1 d .
H15A H -0.2264 0.8932 0.1524 0.032(8) Uiso 1 1 calc R
H15B H -0.2677 0.9572 0.0612 0.040(9) Uiso 1 1 calc R
H15C H -0.1231 0.9710 0.1104 0.031(8) Uiso 1 1 calc R
C16 C -0.2676(2) 0.7130(2) 0.03559(16) 0.0252(5) Uani 1 1 d .
H16A H -0.2443 0.6490 -0.0020 0.035(9) Uiso 1 1 calc R
H16B H -0.3461 0.7533 0.0078 0.034(8) Uiso 1 1 calc R
H16C H -0.2834 0.6787 0.0907 0.038(9) Uiso 1 1 calc R
C17 C -0.1269(3) 0.8468(2) -0.03636(16) 0.0260(5) Uani 1 1 d .
H17A H -0.0555 0.9045 -0.0279 0.022(7) Uiso 1 1 calc R
H17B H -0.2039 0.8852 -0.0681 0.028(8) Uiso 1 1 calc R
H17C H -0.1024 0.7781 -0.0693 0.033(8) Uiso 1 1 calc R
H2 H 0.180(3) 0.660(2) 0.2582(18) 0.016(6) Uiso 1 1 d .
H5 H 0.091(3) 0.749(3) 0.011(2) 0.030(8) Uiso 1 1 d .

loop_
_atom_site_aniso_label
_atom_site_aniso_U_11
_atom_site_aniso_U_22
_atom_site_aniso_U_33
_atom_site_aniso_U_23
_atom_site_aniso_U_13
_atom_site_aniso_U_12
Ru1 0.01135(9) 0.01488(10) 0.01333(10) -0.00274(6) 0.00111(6) -0.00012(6)
Cl1 0.0233(3) 0.0250(3) 0.0314(3) -0.0011(2) 0.0102(2) -0.0081(2)
Cl2 0.0202(3) 0.0197(3) 0.0261(3) 0.0041(2) 0.0002(2) 0.0028(2)
O1 0.0161(11) 0.0147(10) 0.0201(11) -0.0034(8) 0.0013(8) -0.0008(8)
C1 0.0143(10) 0.0172(10) 0.0186(10) -0.0038(8) 0.0035(8) -0.0013(8)
C2 0.0126(10) 0.0167(10) 0.0156(10) -0.0050(8) 0.0000(8) -0.0011(8)
C3 0.0139(10) 0.0138(9) 0.0172(10) -0.0039(8) 0.0025(8) -0.0020(8)
C4 0.0145(10) 0.0134(9) 0.0183(10) -0.0023(8) 0.0014(8) -0.0008(8)
C5 0.0172(11) 0.0190(11) 0.0172(10) -0.0014(8) 0.0040(8) -0.0007(8)
C6 0.0122(10) 0.0242(11) 0.0250(11) -0.0056(9) 0.0063(8) -0.0026(8)
C7 0.0127(10) 0.0291(13) 0.0305(13) -0.0076(10) 0.0009(9) 0.0007(9)
C8 0.0228(12) 0.0284(13) 0.0426(15) 0.0001(11) 0.0119(11) -0.0073(10)
C9 0.0202(12) 0.0389(15) 0.0294(13) -0.0116(11) 0.0109(10) -0.0040(10)
C10 0.0142(10) 0.0241(11) 0.0186(10) -0.0044(9) 0.0054(8) -0.0021(8)
C11 0.0218(12) 0.0335(14) 0.0299(13) -0.0154(11) 0.0107(10) -0.0060(10)
C12 0.0229(12) 0.0408(15) 0.0182(11) 0.0033(10) 0.0039(9) -0.0017(11)
C13 0.0138(10) 0.0279(12) 0.0271(12) -0.0036(10) 0.0072(9) -0.0031(9)
C14 0.0174(11) 0.0174(10) 0.0237(11) 0.0017(9) -0.0009(8) 0.0026(8)
C15 0.0282(13) 0.0208(12) 0.0383(15) 0.0007(10) 0.0044(11) 0.0089(10)
C16 0.0165(11) 0.0300(13) 0.0273(12) 0.0010(10) -0.0028(9) -0.0017(9)
C17 0.0269(13) 0.0254(12) 0.0239(12) 0.0066(10) -0.0026(9) -0.0005(10)

loop_
_atom_type_symbol
_atom_type_description
_atom_type_scat_dispersion_real
_atom_type_scat_dispersion_imag
_atom_type_scat_source
C C 0.0033 0.0016 'International Tables Vol C Tables 4.2.6.8 and 6.1.1.4'
H H 0.0000 0.0000 'International Tables Vol C Tables 4.2.6.8 and 6.1.1.4'
Cl Cl 0.1484 0.1585 'International Tables Vol C Tables 4.2.6.8 and 6.1.1.4'
O O 0.0106 0.0060 'International Tables Vol C Tables 4.2.6.8 and 6.1.1.4'
Ru Ru -1.2594 0.8363 'International Tables Vol C Tables 4.2.6.8 and 6.1.1.4'

loop_
_geom_angle_atom_site_label_1
_geom_angle_atom_site_label_2
_geom_angle_atom_site_label_3
_geom_angle
_geom_angle_site_symmetry_1
O1 Ru1 C5 92.71(6) .
O1 Ru1 C2 151.77(6) .
C5 Ru1 C2 61.04(8) .
O1 Ru1 C1 115.17(6) .
C5 Ru1 C1 37.22(8) .
C2 Ru1 C1 37.25(8) .
O1 Ru1 C4 104.59(5) .
C5 Ru1 C4 37.10(8) .
C2 Ru1 C4 61.52(8) .
C1 Ru1 C4 62.82(8) .
O1 Ru1 C3 140.90(6) .
C5 Ru1 C3 61.66(8) .
C2 Ru1 C3 36.61(7) .
C1 Ru1 C3 62.58(8) .
C4 Ru1 C3 37.25(7) .
O1 Ru1 Cl2 101.993(16) .
C5 Ru1 Cl2 126.70(6) .
C2 Ru1 Cl2 87.66(6) .
C1 Ru1 Cl2 91.64(6) .
C4 Ru1 Cl2 149.08(6) .
C3 Ru1 Cl2 116.92(6) .
O1 Ru1 Cl1 93.503(17) .
C5 Ru1 Cl1 145.59(6) .
C2 Ru1 Cl1 113.93(6) .
C1 Ru1 Cl1 151.18(6) .
C4 Ru1 Cl1 108.84(6) .
C3 Ru1 Cl1 93.66(6) .
Cl2 Ru1 Cl1 84.80(2) .
Ru1 O1 Ru1 180.000(4) 3_565
C5 C1 C2 104.82(19) .
C5 C1 C6 126.5(2) .
C2 C1 C6 128.0(2) .
C5 C1 Ru1 70.37(13) .
C2 C1 Ru1 71.15(12) .
C6 C1 Ru1 130.07(15) .
C3 C2 C1 111.46(19) .
C3 C2 Ru1 74.26(12) .
C1 C2 Ru1 71.60(12) .
C2 C3 C4 106.39(18) .
C2 C3 C10 119.34(19) .
C4 C3 C10 133.91(19) .
C2 C3 Ru1 69.13(12) .
C4 C3 Ru1 71.17(12) .
C10 C3 Ru1 129.17(15) .
C5 C4 C3 105.67(18) .
C5 C4 C14 121.1(2) .
C3 C4 C14 132.7(2) .
C5 C4 Ru1 68.34(12) .
C3 C4 Ru1 71.58(12) .
C14 C4 Ru1 130.28(15) .
C1 C5 C4 111.6(2) .
C1 C5 Ru1 72.41(13) .
C4 C5 Ru1 74.56(13) .
C1 C6 C9 111.13(19) .
C1 C6 C7 111.10(19) .
C9 C6 C7 109.8(2) .
C1 C6 C8 106.03(19) .
C9 C6 C8 109.8(2) .
C7 C6 C8 108.9(2) .
C13 C10 C3 116.50(19) .
C13 C10 C12 106.42(19) .
C3 C10 C12 110.35(19) .
C13 C10 C11 110.18(19) .
C3 C10 C11 105.39(19) .
C12 C10 C11 107.7(2) .
C16 C14 C17 107.7(2) .
C16 C14 C4 111.97(19) .
C17 C14 C4 109.60(19) .
C16 C14 C15 111.3(2) .
C17 C14 C15 106.0(2) .
C4 C14 C15 110.01(19) .

loop_
_geom_bond_atom_site_label_1
_geom_bond_atom_site_label_2
_geom_bond_distance
_geom_bond_site_symmetry_2
Ru1 O1 1.81910(17) .
Ru1 C5 2.209(2) .
Ru1 C2 2.229(2) .
Ru1 C1 2.235(2) .
Ru1 C4 2.291(2) .
Ru1 C3 2.296(2) .
Ru1 Cl2 2.3514(6) .
Ru1 Cl1 2.3580(6) .
O1 Ru1 1.81910(17) 3_565
C1 C5 1.418(3) .
C1 C2 1.426(3) .
C1 C6 1.520(3) .
C2 C3 1.423(3) .
C3 C4 1.465(3) .
C3 C10 1.536(3) .
C4 C5 1.433(3) .
C4 C14 1.537(3) .
C6 C9 1.529(3) .
C6 C7 1.533(3) .
C6 C8 1.536(3) .
C10 C13 1.533(3) .
C10 C12 1.538(3) .
C10 C11 1.543(3) .
C14 C16 1.535(3) .
C14 C17 1.536(3) .
C14 C15 1.543(3) .

loop_
_geom_torsion_atom_site_label_1
_geom_torsion_atom_site_label_2
_geom_torsion_atom_site_label_3
_geom_torsion_atom_site_label_4
_geom_torsion
_geom_torsion_site_symmetry_4
C5 Ru1 O1 Ru1 -121.85(6) 3_565
C2 Ru1 O1 Ru1 -142.39(12) 3_565
C1 Ru1 O1 Ru1 -152.69(6) 3_565
C4 Ru1 O1 Ru1 -86.22(6) 3_565
C3 Ru1 O1 Ru1 -75.90(8) 3_565
Cl2 Ru1 O1 Ru1 109.714(18) 3_565
Cl1 Ru1 O1 Ru1 24.292(17) 3_565
O1 Ru1 C1 C5 57.84(13) .
C2 Ru1 C1 C5 -114.13(18) .
C4 Ru1 C1 C5 -36.27(13) .
C3 Ru1 C1 C5 -78.39(13) .
Cl2 Ru1 C1 C5 161.92(12) .
Cl1 Ru1 C1 C5 -115.89(14) .
O1 Ru1 C1 C2 171.97(11) .
C5 Ru1 C1 C2 114.13(18) .
C4 Ru1 C1 C2 77.86(13) .
C3 Ru1 C1 C2 35.74(12) .
Cl2 Ru1 C1 C2 -83.95(12) .
Cl1 Ru1 C1 C2 -1.8(2) .
O1 Ru1 C1 C6 -63.8(2) .
C5 Ru1 C1 C6 -121.6(3) .
C2 Ru1 C1 C6 124.2(3) .
C4 Ru1 C1 C6 -157.9(2) .
C3 Ru1 C1 C6 160.0(2) .
Cl2 Ru1 C1 C6 40.3(2) .
Cl1 Ru1 C1 C6 122.48(18) .
C5 C1 C2 C3 -1.3(2) .
C6 C1 C2 C3 169.4(2) .
Ru1 C1 C2 C3 -64.03(16) .
C5 C1 C2 Ru1 62.77(15) .
C6 C1 C2 Ru1 -126.6(2) .
O1 Ru1 C2 C3 104.13(15) .
C5 Ru1 C2 C3 80.51(14) .
C1 Ru1 C2 C3 119.62(19) .
C4 Ru1 C2 C3 37.97(12) .
Cl2 Ru1 C2 C3 -144.57(12) .
Cl1 Ru1 C2 C3 -61.31(13) .
O1 Ru1 C2 C1 -15.5(2) .
C5 Ru1 C2 C1 -39.12(13) .
C4 Ru1 C2 C1 -81.65(14) .
C3 Ru1 C2 C1 -119.62(19) .
Cl2 Ru1 C2 C1 95.81(12) .
Cl1 Ru1 C2 C1 179.07(11) .
C1 C2 C3 C4 0.6(2) .
Ru1 C2 C3 C4 -61.82(14) .
C1 C2 C3 C10 -173.45(19) .
Ru1 C2 C3 C10 124.14(19) .
C1 C2 C3 Ru1 62.41(15) .
O1 Ru1 C3 C2 -133.33(11) .
C5 Ru1 C3 C2 -78.67(14) .
C1 Ru1 C3 C2 -36.36(13) .
C4 Ru1 C3 C2 -116.68(18) .
Cl2 Ru1 C3 C2 40.52(14) .
Cl1 Ru1 C3 C2 126.54(12) .
O1 Ru1 C3 C4 -16.64(16) .
C5 Ru1 C3 C4 38.02(12) .
C2 Ru1 C3 C4 116.68(18) .
C1 Ru1 C3 C4 80.33(13) .
Cl2 Ru1 C3 C4 157.20(10) .
Cl1 Ru1 C3 C4 -116.77(11) .
O1 Ru1 C3 C10 115.21(18) .
C5 Ru1 C3 C10 169.9(2) .
C2 Ru1 C3 C10 -111.5(2) .
C1 Ru1 C3 C10 -147.8(2) .
C4 Ru1 C3 C10 131.9(2) .
Cl2 Ru1 C3 C10 -70.94(19) .
Cl1 Ru1 C3 C10 15.08(19) .
C2 C3 C4 C5 0.3(2) .
C10 C3 C4 C5 173.1(2) .
Ru1 C3 C4 C5 -60.16(14) .
C2 C3 C4 C14 -171.2(2) .
C10 C3 C4 C14 1.6(4) .
Ru1 C3 C4 C14 128.3(2) .
C2 C3 C4 Ru1 60.49(14) .
C10 C3 C4 Ru1 -126.7(2) .
O1 Ru1 C4 C5 -74.74(12) .
C2 Ru1 C4 C5 78.70(14) .
C1 Ru1 C4 C5 36.38(13) .
C3 Ru1 C4 C5 116.02(18) .
Cl2 Ru1 C4 C5 73.76(17) .
Cl1 Ru1 C4 C5 -173.69(11) .
O1 Ru1 C4 C3 169.24(10) .
C5 Ru1 C4 C3 -116.02(18) .
C2 Ru1 C4 C3 -37.32(12) .
C1 Ru1 C4 C3 -79.64(13) .
Cl2 Ru1 C4 C3 -42.26(18) .
Cl1 Ru1 C4 C3 70.29(12) .
O1 Ru1 C4 C14 38.3(2) .
C5 Ru1 C4 C14 113.0(2) .
C2 Ru1 C4 C14 -168.3(2) .
C1 Ru1 C4 C14 149.4(2) .
C3 Ru1 C4 C14 -130.9(3) .
Cl2 Ru1 C4 C14 -173.20(14) .
Cl1 Ru1 C4 C14 -60.7(2) .
C2 C1 C5 C4 1.5(2) .
C6 C1 C5 C4 -169.3(2) .
Ru1 C1 C5 C4 64.78(16) .
C2 C1 C5 Ru1 -63.30(15) .
C6 C1 C5 Ru1 125.9(2) .
C3 C4 C5 C1 -1.1(2) .
C14 C4 C5 C1 171.59(19) .
Ru1 C4 C5 C1 -63.46(16) .
C3 C4 C5 Ru1 62.32(14) .
C14 C4 C5 Ru1 -124.95(19) .
O1 Ru1 C5 C1 -129.91(12) .
C2 Ru1 C5 C1 39.15(12) .
C4 Ru1 C5 C1 119.26(18) .
C3 Ru1 C5 C1 81.09(13) .
Cl2 Ru1 C5 C1 -22.77(15) .
Cl1 Ru1 C5 C1 129.87(12) .
O1 Ru1 C5 C4 110.83(12) .
C2 Ru1 C5 C4 -80.11(13) .
C1 Ru1 C5 C4 -119.26(18) .
C3 Ru1 C5 C4 -38.17(12) .
Cl2 Ru1 C5 C4 -142.03(10) .
Cl1 Ru1 C5 C4 10.61(19) .
C5 C1 C6 C9 -59.5(3) .
C2 C1 C6 C9 131.8(2) .
Ru1 C1 C6 C9 34.9(3) .
C5 C1 C6 C7 178.0(2) .
C2 C1 C6 C7 9.3(3) .
Ru1 C1 C6 C7 -87.7(2) .
C5 C1 C6 C8 59.8(3) .
C2 C1 C6 C8 -108.9(3) .
Ru1 C1 C6 C8 154.16(18) .
C2 C3 C10 C13 -152.7(2) .
C4 C3 C10 C13 35.3(4) .
Ru1 C3 C10 C13 -66.6(3) .
C2 C3 C10 C12 -31.2(3) .
C4 C3 C10 C12 156.8(2) .
Ru1 C3 C10 C12 54.8(3) .
C2 C3 C10 C11 84.9(2) .
C4 C3 C10 C11 -87.2(3) .
Ru1 C3 C10 C11 170.90(16) .
C5 C4 C14 C16 115.8(2) .
C3 C4 C14 C16 -73.7(3) .
Ru1 C4 C14 C16 29.0(3) .
C5 C4 C14 C17 -3.6(3) .
C3 C4 C14 C17 166.8(2) .
Ru1 C4 C14 C17 -90.5(2) .
C5 C4 C14 C15 -119.8(2) .
C3 C4 C14 C15 50.6(3) .
Ru1 C4 C14 C15 153.29(18) .
